data_1537563
loop_
_publ_author_name
'Kuratieva, N.V.'
'Naumova, M.I.'
'Podberezskaya, N.V.'
'Naumov, D.Yu.'

_publ_section_title
;
 The synthesis and crystal structure of two polymorphs of
 hexaaquamagnesium(II) hypophosphite
;
_journal_name_full 'Zhurnal Strukturnoi Khimii (Issue-No. from 1981)'
_journal_page_first 296
_journal_page_last 301
_journal_volume 45
_journal_year 2004
_chemical_formula_sum 'H16 Mg O10 P2'
_chemical_name_systematic '(Mg (H2 O)6) (H2 P O2)2'
_space_group_IT_number 142
_symmetry_space_group_name_Hall '-I 4bd 2c'
_symmetry_space_group_name_H-M 'I 41/a c d :2'
_cell_angle_alpha 90
_cell_angle_beta 90
_cell_angle_gamma 90
_cell_formula_units_Z 8
_cell_length_a 10.3501
_cell_length_b 10.3501
_cell_length_c 20.4296
_cell_volume 2188.512
_citation_journal_id_ASTM ZSTKAI
_cod_data_source_file Kuratieva_ZSTKAI_2004_553.cif
_cod_data_source_block H16Mg1O10P2
_cod_original_formula_sum 'H16 Mg1 O10 P2'
_cod_database_code 1537563

loop_
_symmetry_equiv_pos_as_xyz
x,y,z
-y+1/4,x+3/4,z+1/4
-x+1/2,-y,z+1/2
y+1/4,-x+1/4,z+3/4
x,-y,-z+1/2
y+1/4,x+3/4,-z+3/4
-x+1/2,y,-z
-y+1/4,-x+1/4,-z+1/4
-x,-y,-z
y-1/4,-x-3/4,-z-1/4
x-1/2,y,-z-1/2
-y-1/4,x-1/4,-z-3/4
-x,y,z-1/2
-y-1/4,-x-3/4,z-3/4
x-1/2,-y,z
y-1/4,x-1/4,z-1/4
x+1/2,y+1/2,z+1/2
-y+3/4,x+5/4,z+3/4
-x+1,-y+1/2,z+1
y+3/4,-x+3/4,z+5/4
x+1/2,-y+1/2,-z+1
y+3/4,x+5/4,-z+5/4
-x+1,y+1/2,-z+1/2
-y+3/4,-x+3/4,-z+3/4
-x+1/2,-y+1/2,-z+1/2
y+1/4,-x-1/4,-z+1/4
x,y+1/2,-z
-y+1/4,x+1/4,-z-1/4
-x+1/2,y+1/2,z
-y+1/4,-x-1/4,z-1/4
x,-y+1/2,z+1/2
y+1/4,x+1/4,z+1/4

loop_
_atom_site_label
_atom_site_type_symbol
_atom_site_fract_x
_atom_site_fract_y
_atom_site_fract_z
_atom_site_occupancy
_atom_site_U_iso_or_equiv
O3 O-2 0.00232 0.05137 0.12343 1 0.0
H1 H+1 0.32 -0.068 0.2846 1 0.0
O1 O-2 0.16307 0.08684 0.29448 1 0.0
H2 H+1 0.039 0.208 0.2498 1 0.0
Mg1 Mg+2 0 0.25 0.125 1 0.0
H4 H+1 -0.045 0.004 0.1036 1 0.0
P1 P+1 0.24063 0 0.25 1 0.0
O2 O-2 0 0.25 0.22626 1 0.0
H3 H+1 0.043 0 0.1429 1 0.0
